data_4302304
loop_
_publ_author_name
'Anwar, Muhammad Usman'
'Lan, Yanhua'
'Beltran, Lianne M. C.'
'Cl\'erac, Rodolphe'
'Pfirrmann, Sven'
'Anson, Christopher E.'
'Powell, Annie K.'

_publ_section_title
;
 In Situ Ligand Transformation in the Synthesis of Manganese Complexes:
 Mono-, Tri- and a Barrel-shaped Tetradeca-nuclear Mn^II^~14~ Aggregate
;
_journal_coden_ASTM INOCAJ
_journal_issue 12
_journal_name_full 'Inorganic Chemistry'
_journal_page_first 5177
_journal_page_last 5186
_journal_paper_doi 10.1021/ic9001048
_journal_volume 48
_journal_year 2009
_chemical_formula_sum 'C64 H84 Mn3 N32 O10'
_chemical_formula_weight 1626.45
_space_group_IT_number 14
_symmetry_cell_setting monoclinic
_symmetry_space_group_name_Hall '-P 2ybc'
_symmetry_space_group_name_H-M 'P 1 21/c 1'
_atom_sites_solution_hydrogens geom
_atom_sites_solution_primary direct
_atom_sites_solution_secondary difmap
_audit_creation_method SHELXL-97
_cell_angle_alpha 90.00
_cell_angle_beta 103.559(1)
_cell_angle_gamma 90.00
_cell_formula_units_Z 2
_cell_length_a 11.3977(5)
_cell_length_b 19.3147(9)
_cell_length_c 17.6692(8)
_cell_measurement_reflns_used 8719
_cell_measurement_temperature 100(2)
_cell_measurement_theta_max 27.99
_cell_measurement_theta_min 2.21
_cell_volume 3781.3(3)
_computing_cell_refinement 'SMART-NT 5.6 (Bruker AXS Inc., 2005)'
_computing_data_collection 'SMART-NT 5.6 (Bruker AXS Inc., 2005)'
_computing_data_reduction 'SAINT+ 6.45 (Bruker AXS Inc., 2003)'
_computing_molecular_graphics 'SHELXTL 6.14 (BrukerAXS Inc., 2003)'
_computing_publication_material 'SHELXTL 6.14 (BrukerAXS Inc., 2003)'
_computing_structure_refinement 'SHELXTL 6.14 (BrukerAXS Inc., 2003)'
_computing_structure_solution 'SHELXTL 6.14 (BrukerAXS Inc., 2003)'
_diffrn_ambient_temperature 100(2)
_diffrn_detector_area_resol_mean 8.333
_diffrn_measured_fraction_theta_full 0.996
_diffrn_measured_fraction_theta_max 0.991
_diffrn_measurement_device_type 'Bruker SMART Apex'
_diffrn_measurement_method 'CCD area detector'
_diffrn_radiation_monochromator graphite
_diffrn_radiation_source 'rotating anode'
_diffrn_radiation_type MoK\a
_diffrn_radiation_wavelength 0.71073
_diffrn_reflns_av_R_equivalents 0.0302
_diffrn_reflns_av_sigmaI/netI 0.0351
_diffrn_reflns_limit_h_max 14
_diffrn_reflns_limit_h_min -11
_diffrn_reflns_limit_k_max 23
_diffrn_reflns_limit_k_min -23
_diffrn_reflns_limit_l_max 21
_diffrn_reflns_limit_l_min -21
_diffrn_reflns_number 17303
_diffrn_reflns_theta_full 25.00
_diffrn_reflns_theta_max 26.05
_diffrn_reflns_theta_min 1.84
_exptl_absorpt_coefficient_mu 0.571
_exptl_absorpt_correction_T_max 0.894
_exptl_absorpt_correction_T_min 0.776
_exptl_absorpt_correction_type multi-scan
_exptl_absorpt_process_details 'SADABS (Bruker AXS Inc., 2005)'
_exptl_crystal_colour black
_exptl_crystal_density_diffrn 1.428
_exptl_crystal_density_method 'not measured'
_exptl_crystal_description block
_exptl_crystal_F_000 1694
_exptl_crystal_size_max 0.34
_exptl_crystal_size_mid 0.22
_exptl_crystal_size_min 0.16
_refine_diff_density_max 0.526
_refine_diff_density_min -0.427
_refine_diff_density_rms 0.071
_refine_ls_extinction_method none
_refine_ls_goodness_of_fit_ref 1.065
_refine_ls_hydrogen_treatment mixed
_refine_ls_matrix_type full
_refine_ls_number_parameters 571
_refine_ls_number_reflns 7394
_refine_ls_number_restraints 6
_refine_ls_restrained_S_all 1.065
_refine_ls_R_factor_all 0.0725
_refine_ls_R_factor_gt 0.0606
_refine_ls_shift/su_max 0.000
_refine_ls_shift/su_mean 0.000
_refine_ls_structure_factor_coef Fsqd
_refine_ls_weighting_details 'calc w=1/[\s^2^(Fo^2^)+(0.0562P)^2^+7.5878P] where P=(Fo^2^+2Fc^2^)/3'
_refine_ls_weighting_scheme calc
_refine_ls_wR_factor_gt 0.1394
_refine_ls_wR_factor_ref 0.1454
_reflns_number_gt 6263
_reflns_number_total 7394
_reflns_threshold_expression >2sigma(I)
_cod_duplicate_entry 4338618
_cod_data_source_file ic9001048_si_001_2.cif
_cod_data_source_block dhb93
_cod_original_sg_symbol_H-M 'P 21/c'
_cod_database_code 4302304

loop_
_symmetry_equiv_pos_as_xyz
'x, y, z'
'-x, y+1/2, -z+1/2'
'-x, -y, -z'
'x, -y-1/2, z-1/2'

loop_
_atom_site_label
_atom_site_type_symbol
_atom_site_fract_x
_atom_site_fract_y
_atom_site_fract_z
_atom_site_U_iso_or_equiv
_atom_site_adp_type
_atom_site_occupancy
_atom_site_symmetry_multiplicity
_atom_site_calc_flag
_atom_site_refinement_flags
_atom_site_disorder_assembly
_atom_site_disorder_group
Mn1 Mn 0.5000 0.5000 0.5000 0.02281(17) Uani 1 2 d S . .
Mn2 Mn 0.34033(4) 0.39674(3) 0.36082(3) 0.02344(14) Uani 1 1 d . . .
O1 O 0.4926(2) 0.41034(12) 0.43030(13) 0.0240(5) Uani 1 1 d . . .
H1 H 0.545(4) 0.411(2) 0.412(2) 0.029 Uiso 1 1 d . . .
O2 O 0.33123(19) 0.47908(12) 0.54063(12) 0.0263(5) Uani 1 1 d . . .
O3 O 0.2546(2) 0.39644(13) 0.45493(13) 0.0310(5) Uani 1 1 d . . .
C1 C 0.2497(3) 0.43713(17) 0.51006(18) 0.0251(7) Uani 1 1 d . . .
C2 C 0.1359(3) 0.43235(17) 0.53928(19) 0.0253(7) Uani 1 1 d . . .
C3 C 0.0352(3) 0.40289(18) 0.4891(2) 0.0298(7) Uani 1 1 d . . .
H3A H 0.0417 0.3881 0.4389 0.036 Uiso 1 1 calc R . .
C4 C -0.0738(3) 0.39456(19) 0.5100(2) 0.0349(8) Uani 1 1 d . . .
H4A H -0.1418 0.3756 0.4743 0.042 Uiso 1 1 calc R . .
C5 C -0.0812(3) 0.4146(2) 0.5841(2) 0.0372(9) Uani 1 1 d . . .
H5A H -0.1542 0.4072 0.6002 0.045 Uiso 1 1 calc R . .
C6 C 0.0149(3) 0.44467(19) 0.6347(2) 0.0339(8) Uani 1 1 d . . .
H6A H 0.0074 0.4585 0.6849 0.041 Uiso 1 1 calc R . .
C7 C 0.1245(3) 0.45535(17) 0.61288(19) 0.0275(7) Uani 1 1 d . . .
N1 N 0.2205(3) 0.48883(15) 0.66485(16) 0.0286(6) Uani 1 1 d . . .
H11 H 0.282(4) 0.500(2) 0.652(2) 0.034 Uiso 1 1 d . . .
N2 N 0.2035(3) 0.50594(16) 0.73412(16) 0.0309(6) Uani 1 1 d . . .
C8 C 0.2835(3) 0.53975(19) 0.78561(19) 0.0310(7) Uani 1 1 d . . .
C9 C 0.2456(3) 0.5545(2) 0.8564(2) 0.0394(9) Uani 1 1 d . . .
N3 N 0.2146(3) 0.5677(2) 0.9118(2) 0.0546(10) Uani 1 1 d . . .
C10 C 0.4018(3) 0.56640(17) 0.78056(19) 0.0269(7) Uani 1 1 d . . .
N4 N 0.4442(2) 0.56272(15) 0.71671(16) 0.0289(6) Uani 1 1 d . . .
N5 N 0.5535(2) 0.59359(14) 0.73778(16) 0.0271(6) Uani 1 1 d . . .
N6 N 0.5732(2) 0.61487(15) 0.81055(16) 0.0288(6) Uani 1 1 d . . .
N7 N 0.4778(3) 0.59815(16) 0.83952(16) 0.0322(6) Uani 1 1 d . . .
O4 O 0.3642(2) 0.29866(12) 0.36105(13) 0.0309(5) Uani 1 1 d . . .
O5 O 0.3316(3) 0.18761(16) 0.3438(2) 0.0639(10) Uani 1 1 d . . .
C11 C 0.2920(4) 0.2477(2) 0.3379(2) 0.0391(9) Uani 1 1 d . . .
C12 C 0.1610(4) 0.2613(2) 0.3058(2) 0.0431(10) Uani 1 1 d . . .
C13 C 0.0833(4) 0.2040(3) 0.2987(2) 0.0638(15) Uani 1 1 d . . .
H13A H 0.1162 0.1596 0.3138 0.077 Uiso 1 1 calc R . .
C14 C -0.0381(5) 0.2108(4) 0.2706(3) 0.079(2) Uani 1 1 d . . .
H14A H -0.0892 0.1713 0.2656 0.095 Uiso 1 1 calc R . .
C15 C -0.0860(4) 0.2751(4) 0.2497(3) 0.0763(19) Uani 1 1 d . . .
H15A H -0.1708 0.2799 0.2307 0.092 Uiso 1 1 calc R . .
C16 C -0.0130(4) 0.3332(3) 0.2558(2) 0.0557(12) Uani 1 1 d . . .
H16A H -0.0478 0.3775 0.2418 0.067 Uiso 1 1 calc R . .
C17 C 0.1126(3) 0.3266(2) 0.28259(19) 0.0397(9) Uani 1 1 d . . .
N8 N 0.1852(2) 0.38684(16) 0.28245(16) 0.0318(7) Uani 1 1 d . . .
N9 N 0.1326(3) 0.43082(19) 0.22666(18) 0.0420(8) Uani 1 1 d . A .
C18 C 0.1692(4) 0.4948(2) 0.2237(2) 0.0459(10) Uani 1 1 d . . .
C19A C 0.0910(9) 0.5372(5) 0.1663(6) 0.044(2) Uiso 0.50 1 d P A 1
N10A N 0.0428(15) 0.5734(7) 0.1194(6) 0.070(4) Uani 0.50 1 d PU A 1
C19B C 0.1199(9) 0.5339(5) 0.1488(6) 0.044(2) Uiso 0.50 1 d P A 2
N10B N 0.0700(13) 0.5603(8) 0.0937(6) 0.068(4) Uani 0.50 1 d PU A 2
C20 C 0.2596(3) 0.5308(2) 0.2819(2) 0.0333(8) Uani 1 1 d . A .
N11 N 0.3208(2) 0.49897(15) 0.34563(15) 0.0260(6) Uani 1 1 d . . .
N12 N 0.3898(2) 0.54809(15) 0.38819(16) 0.0269(6) Uani 1 1 d . A .
N13 N 0.3695(3) 0.60735(15) 0.35042(17) 0.0318(6) Uani 1 1 d . . .
N14 N 0.2872(3) 0.59789(17) 0.28261(18) 0.0379(7) Uani 1 1 d . A .
N21 N 0.5815(3) 0.19906(18) 0.4173(2) 0.0427(8) Uani 1 1 d . C .
H21 H 0.504(4) 0.186(2) 0.379(3) 0.051 Uiso 1 1 d . . .
C21 C 0.5757(4) 0.2210(3) 0.4989(3) 0.0633(13) Uani 1 1 d . . .
H21A H 0.5206 0.2612 0.4947 0.076 Uiso 1 1 calc R . .
H21B H 0.5397 0.1826 0.5230 0.076 Uiso 1 1 calc R . .
C22 C 0.6926(5) 0.2398(3) 0.5515(3) 0.0730(15) Uani 1 1 d . . .
H22A H 0.6795 0.2536 0.6023 0.110 Uiso 1 1 calc R . .
H22B H 0.7286 0.2785 0.5290 0.110 Uiso 1 1 calc R . .
H22C H 0.7471 0.1999 0.5581 0.110 Uiso 1 1 calc R . .
C23 C 0.6427(4) 0.2550(2) 0.3804(3) 0.0527(11) Uani 1 1 d . . .
H23A H 0.6202 0.3010 0.3974 0.063 Uiso 1 1 calc R . .
H23B H 0.7313 0.2499 0.3983 0.063 Uiso 1 1 calc R . .
C24 C 0.6072(5) 0.2510(3) 0.2932(3) 0.0666(14) Uani 1 1 d . . .
H24A H 0.6482 0.2877 0.2711 0.100 Uiso 1 1 calc R . .
H24B H 0.5196 0.2569 0.2754 0.100 Uiso 1 1 calc R . .
H24C H 0.6305 0.2058 0.2762 0.100 Uiso 1 1 calc R . .
C25 C 0.6341(5) 0.1295(2) 0.4119(3) 0.0654(14) Uani 1 1 d . . .
H25A H 0.7142 0.1261 0.4486 0.078 Uiso 0.50 1 calc PR B 1
H25B H 0.6443 0.1214 0.3585 0.078 Uiso 0.50 1 calc PR B 1
H25C H 0.7082 0.1254 0.4521 0.078 Uiso 0.50 1 d PR B 2
H25D H 0.6545 0.1250 0.3619 0.078 Uiso 0.50 1 d PR B 2
C26A C 0.5445(18) 0.0740(9) 0.4333(7) 0.061(4) Uani 0.58 1 d P C 1
H26A H 0.5773 0.0274 0.4303 0.092 Uiso 0.58 1 calc PR C 1
H26B H 0.4657 0.0777 0.3965 0.092 Uiso 0.58 1 calc PR C 1
H26C H 0.5352 0.0824 0.4862 0.092 Uiso 0.58 1 calc PR C 1
C26B C 0.562(3) 0.0701(14) 0.4012(12) 0.078(7) Uani 0.42 1 d P C 2
H26D H 0.6120 0.0295 0.3977 0.117 Uiso 0.42 1 calc PR C 2
H26E H 0.4991 0.0745 0.3529 0.117 Uiso 0.42 1 calc PR C 2
H26F H 0.5242 0.0647 0.4453 0.117 Uiso 0.42 1 calc PR C 2
N31 N 0.7795(4) 0.6855(2) 0.9254(2) 0.0576(11) Uani 1 1 d . . .
H31 H 0.726(5) 0.663(3) 0.879(3) 0.069 Uiso 1 1 d . . .
C31A C 0.8869(8) 0.6974(5) 0.9054(5) 0.057(2) Uani 0.58 1 d P D 1
H31A H 0.8833 0.7411 0.8757 0.068 Uiso 0.58 1 calc PR D 1
H31B H 0.9059 0.6590 0.8732 0.068 Uiso 0.58 1 calc PR D 1
C32A C 1.0023(11) 0.7034(7) 0.9988(9) 0.083(4) Uani 0.58 1 d P D 1
H32A H 1.0820 0.7106 0.9881 0.124 Uiso 0.58 1 calc PR D 1
H32B H 1.0027 0.6603 1.0282 0.124 Uiso 0.58 1 calc PR D 1
H32C H 0.9831 0.7423 1.0293 0.124 Uiso 0.58 1 calc PR D 1
C33A C 0.7819(11) 0.6276(5) 0.9891(5) 0.067(3) Uani 0.58 1 d P D 1
H33A H 0.8355 0.6421 1.0391 0.080 Uiso 0.58 1 calc PR D 1
H33B H 0.6997 0.6208 0.9973 0.080 Uiso 0.58 1 calc PR D 1
C34A C 0.8247(9) 0.5644(4) 0.9633(4) 0.062(2) Uani 0.58 1 d P D 1
H34A H 0.8243 0.5280 1.0019 0.094 Uiso 0.58 1 calc PR D 1
H34B H 0.9072 0.5710 0.9570 0.094 Uiso 0.58 1 calc PR D 1
H34C H 0.7721 0.5508 0.9133 0.094 Uiso 0.58 1 calc PR D 1
C35A C 0.7155(8) 0.7507(4) 0.9503(6) 0.063(2) Uani 0.58 1 d P D 1
H35A H 0.6574 0.7353 0.9806 0.075 Uiso 0.58 1 calc PR D 1
H35B H 0.7767 0.7802 0.9845 0.075 Uiso 0.58 1 calc PR D 1
C36A C 0.6531(12) 0.7907(6) 0.8856(7) 0.070(4) Uani 0.58 1 d P D 1
H36A H 0.6169 0.8313 0.9044 0.106 Uiso 0.58 1 calc PR D 1
H36B H 0.5896 0.7625 0.8528 0.106 Uiso 0.58 1 calc PR D 1
H36C H 0.7100 0.8058 0.8551 0.106 Uiso 0.58 1 calc PR D 1
C31B C 0.9355(14) 0.6576(7) 0.9412(8) 0.072(4) Uani 0.42 1 d P D 2
H31C H 0.9537 0.6204 0.9809 0.086 Uiso 0.42 1 calc PR D 2
H31D H 0.9535 0.6406 0.8923 0.086 Uiso 0.42 1 calc PR D 2
C32B C 1.000(2) 0.7166(12) 0.9670(12) 0.090(7) Uiso 0.42 1 d P D 2
H32D H 1.0867 0.7064 0.9775 0.135 Uiso 0.42 1 calc PR D 2
H32E H 0.9799 0.7327 1.0150 0.135 Uiso 0.42 1 calc PR D 2
H32F H 0.9801 0.7526 0.9271 0.135 Uiso 0.42 1 calc PR D 2
C33B C 0.7456(11) 0.6740(9) 0.9881(8) 0.069(4) Uani 0.42 1 d P D 2
H33C H 0.6633 0.6933 0.9814 0.083 Uiso 0.42 1 calc PR D 2
H33D H 0.7992 0.7008 1.0302 0.083 Uiso 0.42 1 calc PR D 2
C34B C 0.7428(12) 0.5986(7) 1.0167(7) 0.065(4) Uani 0.42 1 d P D 2
H34D H 0.7150 0.5980 1.0651 0.098 Uiso 0.42 1 calc PR D 2
H34E H 0.8240 0.5788 1.0260 0.098 Uiso 0.42 1 calc PR D 2
H34F H 0.6875 0.5713 0.9770 0.098 Uiso 0.42 1 calc PR D 2
C35B C 0.7954(12) 0.7577(6) 0.8931(7) 0.064(3) Uani 0.42 1 d P D 2
H35C H 0.8373 0.7875 0.9367 0.076 Uiso 0.42 1 calc PR D 2
H35D H 0.8483 0.7537 0.8562 0.076 Uiso 0.42 1 calc PR D 2
C36B C 0.684(2) 0.7917(14) 0.8538(9) 0.102(9) Uani 0.42 1 d P D 2
H36D H 0.7031 0.8376 0.8361 0.153 Uiso 0.42 1 calc PR D 2
H36E H 0.6314 0.7966 0.8898 0.153 Uiso 0.42 1 calc PR D 2
H36F H 0.6439 0.7639 0.8088 0.153 Uiso 0.42 1 calc PR D 2

loop_
_atom_site_aniso_label
_atom_site_aniso_U_11
_atom_site_aniso_U_22
_atom_site_aniso_U_33
_atom_site_aniso_U_23
_atom_site_aniso_U_13
_atom_site_aniso_U_12
Mn1 0.0170(3) 0.0301(4) 0.0208(3) -0.0014(3) 0.0034(3) -0.0023(3)
Mn2 0.0174(2) 0.0313(3) 0.0202(2) -0.0016(2) 0.00144(18) -0.00128(19)
O1 0.0158(10) 0.0310(12) 0.0242(11) -0.0004(9) 0.0026(9) -0.0010(9)
O2 0.0210(11) 0.0340(13) 0.0241(11) -0.0023(10) 0.0055(9) -0.0036(9)
O3 0.0237(12) 0.0445(14) 0.0255(12) -0.0060(11) 0.0070(9) -0.0077(10)
C1 0.0210(15) 0.0316(17) 0.0214(15) 0.0047(13) 0.0022(12) -0.0013(13)
C2 0.0197(15) 0.0265(16) 0.0297(16) 0.0038(13) 0.0059(13) 0.0006(13)
C3 0.0266(17) 0.0320(18) 0.0316(17) 0.0024(14) 0.0082(14) -0.0032(14)
C4 0.0226(17) 0.037(2) 0.044(2) 0.0013(16) 0.0044(15) -0.0061(14)
C5 0.0230(17) 0.045(2) 0.048(2) 0.0023(17) 0.0171(16) -0.0048(15)
C6 0.0293(18) 0.042(2) 0.0341(18) 0.0008(16) 0.0157(15) -0.0024(15)
C7 0.0231(16) 0.0293(17) 0.0310(17) 0.0049(14) 0.0082(13) -0.0020(13)
N1 0.0232(14) 0.0379(17) 0.0270(14) -0.0002(12) 0.0103(12) -0.0031(12)
N2 0.0280(15) 0.0409(17) 0.0262(14) 0.0023(13) 0.0112(12) 0.0015(13)
C8 0.0304(18) 0.039(2) 0.0263(17) 0.0010(15) 0.0112(14) -0.0011(15)
C9 0.035(2) 0.053(2) 0.0313(19) -0.0056(17) 0.0106(16) -0.0101(17)
N3 0.052(2) 0.079(3) 0.0390(19) -0.0157(18) 0.0234(17) -0.019(2)
C10 0.0280(17) 0.0293(17) 0.0246(16) 0.0039(13) 0.0086(13) 0.0053(13)
N4 0.0273(14) 0.0339(16) 0.0272(14) -0.0020(12) 0.0097(12) -0.0017(12)
N5 0.0212(13) 0.0314(15) 0.0284(14) -0.0029(12) 0.0051(11) -0.0013(11)
N6 0.0273(14) 0.0342(16) 0.0247(14) -0.0008(12) 0.0059(11) 0.0021(12)
N7 0.0306(15) 0.0408(17) 0.0260(14) 0.0004(13) 0.0086(12) 0.0006(13)
O4 0.0287(12) 0.0294(13) 0.0327(12) -0.0047(10) 0.0037(10) -0.0072(10)
O5 0.065(2) 0.0360(17) 0.074(2) 0.0058(15) -0.0170(17) -0.0169(15)
C11 0.042(2) 0.044(2) 0.0273(18) 0.0041(16) 0.0007(16) -0.0114(18)
C12 0.041(2) 0.060(3) 0.0252(18) 0.0067(17) 0.0015(16) -0.0247(19)
C13 0.064(3) 0.081(3) 0.036(2) 0.014(2) -0.010(2) -0.044(3)
C14 0.063(3) 0.122(5) 0.042(3) 0.020(3) -0.009(2) -0.065(4)
C15 0.034(2) 0.144(6) 0.044(3) 0.002(3) -0.003(2) -0.038(3)
C16 0.032(2) 0.095(4) 0.037(2) -0.004(2) 0.0002(17) -0.014(2)
C17 0.0270(18) 0.072(3) 0.0182(16) -0.0022(17) 0.0026(13) -0.0151(18)
N8 0.0234(14) 0.0483(18) 0.0215(13) -0.0002(13) 0.0005(11) -0.0019(13)
N9 0.0312(17) 0.056(2) 0.0317(16) -0.0002(15) -0.0060(13) 0.0026(15)
C18 0.037(2) 0.055(3) 0.036(2) 0.0027(19) -0.0104(17) 0.0061(19)
N10A 0.100(9) 0.065(6) 0.026(6) -0.015(5) -0.025(5) 0.047(6)
N10B 0.073(8) 0.089(10) 0.027(6) 0.022(6) -0.019(5) -0.008(7)
C20 0.0266(17) 0.040(2) 0.0315(18) 0.0023(16) 0.0030(14) 0.0076(15)
N11 0.0189(13) 0.0334(15) 0.0240(13) 0.0010(11) 0.0013(11) 0.0049(11)
N12 0.0207(13) 0.0330(15) 0.0276(14) 0.0012(12) 0.0065(11) 0.0021(11)
N13 0.0267(15) 0.0342(16) 0.0339(15) 0.0056(13) 0.0057(12) 0.0045(12)
N14 0.0313(16) 0.0437(19) 0.0349(16) 0.0078(14) 0.0001(13) 0.0093(14)
N21 0.0431(19) 0.0416(19) 0.0417(18) 0.0012(15) 0.0065(15) -0.0011(15)
C21 0.053(3) 0.091(4) 0.046(3) -0.004(3) 0.012(2) -0.006(3)
C22 0.066(3) 0.084(4) 0.063(3) -0.015(3) 0.002(3) 0.008(3)
C23 0.042(2) 0.050(3) 0.069(3) 0.000(2) 0.019(2) 0.003(2)
C24 0.079(4) 0.070(3) 0.063(3) 0.019(3) 0.040(3) 0.029(3)
C25 0.085(4) 0.045(3) 0.056(3) 0.002(2) -0.003(3) 0.009(3)
C26A 0.072(8) 0.045(7) 0.055(8) 0.018(7) -0.009(7) -0.007(5)
C26B 0.082(13) 0.055(9) 0.084(16) -0.007(13) -0.005(13) -0.002(8)
N31 0.084(3) 0.042(2) 0.038(2) -0.0042(17) -0.002(2) -0.002(2)
C31A 0.062(5) 0.053(5) 0.058(5) -0.013(4) 0.021(4) 0.004(4)
C32A 0.069(7) 0.081(8) 0.108(11) -0.021(8) 0.039(7) -0.047(6)
C33A 0.112(9) 0.057(6) 0.027(4) 0.008(4) 0.006(5) 0.012(6)
C34A 0.086(6) 0.060(5) 0.032(4) 0.007(4) -0.006(4) -0.001(5)
C35A 0.056(5) 0.044(4) 0.095(7) -0.011(4) 0.031(5) 0.003(4)
C36A 0.072(7) 0.041(5) 0.074(8) -0.002(6) -0.032(7) 0.003(5)
C31B 0.118(12) 0.039(7) 0.066(8) -0.004(6) 0.038(8) -0.002(7)
C33B 0.044(7) 0.097(11) 0.064(8) 0.035(8) 0.010(6) 0.006(7)
C34B 0.073(8) 0.081(9) 0.038(6) 0.029(6) 0.006(5) -0.024(7)
C35B 0.079(8) 0.063(7) 0.040(6) 0.002(5) -0.005(6) -0.017(6)
C36B 0.15(2) 0.112(15) 0.034(8) 0.024(9) -0.009(9) -0.012(13)

loop_
_atom_type_symbol
_atom_type_description
_atom_type_scat_dispersion_real
_atom_type_scat_dispersion_imag
_atom_type_scat_source
C C 0.0033 0.0016 'International Tables Vol C Tables 4.2.6.8 and 6.1.1.4'
H H 0.0000 0.0000 'International Tables Vol C Tables 4.2.6.8 and 6.1.1.4'
N N 0.0061 0.0033 'International Tables Vol C Tables 4.2.6.8 and 6.1.1.4'
O O 0.0106 0.0060 'International Tables Vol C Tables 4.2.6.8 and 6.1.1.4'
Mn Mn 0.3368 0.7283 'International Tables Vol C Tables 4.2.6.8 and 6.1.1.4'

loop_
_geom_angle_atom_site_label_1
_geom_angle_atom_site_label_2
_geom_angle_atom_site_label_3
_geom_angle
_geom_angle_site_symmetry_1
_geom_angle_site_symmetry_3
_geom_angle_publ_flag
O1 Mn1 O1 179.998(1) 3_666 . ?
O1 Mn1 O2 83.17(8) 3_666 . ?
O1 Mn1 O2 96.83(8) . . ?
O1 Mn1 O2 96.83(8) 3_666 3_666 ?
O1 Mn1 O2 83.17(8) . 3_666 ?
O2 Mn1 O2 180.0 . 3_666 ?
O1 Mn1 N12 83.70(9) 3_666 3_666 ?
O1 Mn1 N12 96.30(9) . 3_666 ?
O2 Mn1 N12 89.37(9) . 3_666 ?
O2 Mn1 N12 90.63(9) 3_666 3_666 ?
O1 Mn1 N12 96.30(9) 3_666 . ?
O1 Mn1 N12 83.70(9) . . ?
O2 Mn1 N12 90.63(9) . . ?
O2 Mn1 N12 89.37(9) 3_666 . ?
N12 Mn1 N12 179.998(1) 3_666 . ?
O1 Mn2 O4 91.58(10) . . ?
O1 Mn2 N8 175.75(11) . . ?
O4 Mn2 N8 90.52(12) . . ?
O1 Mn2 N11 90.36(10) . . ?
O4 Mn2 N11 171.83(11) . . ?
N8 Mn2 N11 87.05(12) . . ?
O1 Mn2 O3 90.74(9) . . ?
O4 Mn2 O3 95.00(10) . . ?
N8 Mn2 O3 92.76(10) . . ?
N11 Mn2 O3 92.91(10) . . ?
O1 Mn2 N5 85.21(10) . 3_666 ?
O4 Mn2 N5 89.00(10) . 3_666 ?
N8 Mn2 N5 91.13(10) . 3_666 ?
N11 Mn2 N5 83.26(10) . 3_666 ?
O3 Mn2 N5 174.39(9) . 3_666 ?
Mn2 O1 Mn1 113.34(11) . . ?
Mn2 O1 H1 115(3) . . ?
Mn1 O1 H1 109(3) . . ?
C1 O2 Mn1 125.6(2) . . ?
C1 O3 Mn2 135.7(2) . . ?
O2 C1 O3 124.9(3) . . ?
O2 C1 C2 120.1(3) . . ?
O3 C1 C2 115.0(3) . . ?
C3 C2 C7 118.4(3) . . ?
C3 C2 C1 116.9(3) . . ?
C7 C2 C1 124.7(3) . . ?
C4 C3 C2 122.2(3) . . ?
C4 C3 H3A 118.9 . . ?
C2 C3 H3A 118.9 . . ?
C3 C4 C5 118.4(3) . . ?
C3 C4 H4A 120.8 . . ?
C5 C4 H4A 120.8 . . ?
C6 C5 C4 121.2(3) . . ?
C6 C5 H5A 119.4 . . ?
C4 C5 H5A 119.4 . . ?
C5 C6 C7 120.7(3) . . ?
C5 C6 H6A 119.7 . . ?
C7 C6 H6A 119.7 . . ?
C6 C7 C2 119.1(3) . . ?
C6 C7 N1 119.5(3) . . ?
C2 C7 N1 121.4(3) . . ?
N2 N1 C7 117.2(3) . . ?
N2 N1 H11 121(3) . . ?
C7 N1 H11 122(3) . . ?
C8 N2 N1 122.7(3) . . ?
N2 C8 C9 113.7(3) . . ?
N2 C8 C10 129.6(3) . . ?
C9 C8 C10 116.7(3) . . ?
N3 C9 C8 178.3(5) . . ?
N4 C10 N7 112.8(3) . . ?
N4 C10 C8 123.8(3) . . ?
N7 C10 C8 123.4(3) . . ?
C10 N4 N5 103.7(3) . . ?
N6 N5 N4 110.0(3) . . ?
N6 N5 Mn2 134.3(2) . 3_666 ?
N4 N5 Mn2 115.60(19) . 3_666 ?
N5 N6 N7 109.2(3) . . ?
C10 N7 N6 104.3(3) . . ?
C11 O4 Mn2 132.6(2) . . ?
O5 C11 O4 119.7(4) . . ?
O5 C11 C12 120.6(4) . . ?
O4 C11 C12 119.7(4) . . ?
C17 C12 C13 119.2(4) . . ?
C17 C12 C11 124.1(3) . . ?
C13 C12 C11 116.7(4) . . ?
C14 C13 C12 121.6(5) . . ?
C14 C13 H13A 119.2 . . ?
C12 C13 H13A 119.2 . . ?
C13 C14 C15 119.4(5) . . ?
C13 C14 H14A 120.3 . . ?
C15 C14 H14A 120.3 . . ?
C14 C15 C16 121.2(5) . . ?
C14 C15 H15A 119.4 . . ?
C16 C15 H15A 119.4 . . ?
C15 C16 C17 119.9(5) . . ?
C15 C16 H16A 120.1 . . ?
C17 C16 H16A 120.1 . . ?
C12 C17 C16 118.8(4) . . ?
C12 C17 N8 123.1(3) . . ?
C16 C17 N8 118.1(4) . . ?
N9 N8 C17 111.1(3) . . ?
N9 N8 Mn2 128.9(2) . . ?
C17 N8 Mn2 120.0(2) . . ?
C18 N9 N8 122.6(3) . . ?
N9 C18 C19A 114.5(5) . . ?
N9 C18 C20 127.2(4) . . ?
C19A C18 C20 116.5(5) . . ?
N9 C18 C19B 116.7(5) . . ?
C19A C18 C19B 19.5(5) . . ?
C20 C18 C19B 115.9(5) . . ?
N10A C19A C18 171.4(14) . . ?
N10B C19B C18 171.7(12) . . ?
N11 C20 N14 111.4(3) . . ?
N11 C20 C18 121.6(3) . . ?
N14 C20 C18 126.8(3) . . ?
C20 N11 N12 105.7(3) . . ?
C20 N11 Mn2 126.2(2) . . ?
N12 N11 Mn2 126.2(2) . . ?
N13 N12 N11 108.7(3) . . ?
N13 N12 Mn1 142.1(2) . . ?
N11 N12 Mn1 109.21(19) . . ?
N12 N13 N14 109.5(3) . . ?
C20 N14 N13 104.7(3) . . ?
C25 N21 C23 112.6(4) . . ?
C25 N21 C21 114.9(4) . . ?
C23 N21 C21 109.7(4) . . ?
C25 N21 H21 93(3) . . ?
C23 N21 H21 108(2) . . ?
C21 N21 H21 118(2) . . ?
C22 C21 N21 115.6(4) . . ?
C22 C21 H21A 108.4 . . ?
N21 C21 H21A 108.4 . . ?
C22 C21 H21B 108.4 . . ?
N21 C21 H21B 108.4 . . ?
H21A C21 H21B 107.5 . . ?
C21 C22 H22A 109.5 . . ?
C21 C22 H22B 109.5 . . ?
H22A C22 H22B 109.5 . . ?
C21 C22 H22C 109.5 . . ?
H22A C22 H22C 109.5 . . ?
H22B C22 H22C 109.5 . . ?
C24 C23 N21 111.4(4) . . ?
C24 C23 H23A 109.3 . . ?
N21 C23 H23A 109.3 . . ?
C24 C23 H23B 109.3 . . ?
N21 C23 H23B 109.3 . . ?
H23A C23 H23B 108.0 . . ?
C23 C24 H24A 109.5 . . ?
C23 C24 H24B 109.5 . . ?
H24A C24 H24B 109.5 . . ?
C23 C24 H24C 109.5 . . ?
H24A C24 H24C 109.5 . . ?
H24B C24 H24C 109.5 . . ?
C26B C25 N21 121.2(12) . . ?
C26B C25 C26A 24.0(10) . . ?
N21 C25 C26A 107.8(8) . . ?
C26B C25 H25A 117.1 . . ?
N21 C25 H25A 110.1 . . ?
C26A C25 H25A 110.1 . . ?
C26B C25 H25B 86.3 . . ?
N21 C25 H25B 110.1 . . ?
C26A C25 H25B 110.1 . . ?
H25A C25 H25B 108.5 . . ?
C26B C25 H25C 114.5 . . ?
N21 C25 H25C 108.9 . . ?
C26A C25 H25C 105.6 . . ?
H25A C25 H25C 5.9 . . ?
H25B C25 H25C 114.0 . . ?
C26B C25 H25D 93.5 . . ?
N21 C25 H25D 109.1 . . ?
C26A C25 H25D 117.4 . . ?
H25A C25 H25D 102.1 . . ?
H25B C25 H25D 7.9 . . ?
H25C C25 H25D 107.8 . . ?
C25 C26A H26A 109.5 . . ?
C25 C26A H26B 109.5 . . ?
H26A C26A H26B 109.5 . . ?
C25 C26A H26C 109.5 . . ?
H26A C26A H26C 109.5 . . ?
H26B C26A H26C 109.5 . . ?
C25 C26B H26D 109.5 . . ?
C25 C26B H26E 109.5 . . ?
H26D C26B H26E 109.5 . . ?
C25 C26B H26F 109.5 . . ?
H26D C26B H26F 109.5 . . ?
H26E C26B H26F 109.5 . . ?
C33B N31 C31A 136.4(8) . . ?
C33B N31 C35B 124.6(10) . . ?
C31A N31 C35B 64.0(7) . . ?
C33B N31 C35A 68.9(9) . . ?
C31A N31 C35A 116.1(6) . . ?
C35B N31 C35A 58.5(6) . . ?
C33B N31 C33A 38.5(8) . . ?
C31A N31 C33A 115.7(7) . . ?
C35B N31 C33A 157.5(6) . . ?
C35A N31 C33A 107.4(6) . . ?
C33B N31 C31B 107.4(8) . . ?
C31A N31 C31B 35.7(5) . . ?
C35B N31 C31B 97.5(7) . . ?
C35A N31 C31B 134.3(6) . . ?
C33A N31 C31B 80.0(6) . . ?
C33B N31 H31 113(3) . . ?
C31A N31 H31 106(3) . . ?
C35B N31 H31 101(3) . . ?
C35A N31 H31 110(3) . . ?
C33A N31 H31 101(3) . . ?
C31B N31 H31 113(3) . . ?
N31 C31A C32A 105.8(7) . . ?
N31 C31A H31A 110.6 . . ?
C32A C31A H31A 110.6 . . ?
N31 C31A H31B 110.6 . . ?
C32A C31A H31B 110.6 . . ?
H31A C31A H31B 108.7 . . ?
C31A C32A H32A 109.5 . . ?
C31A C32A H32B 109.5 . . ?
H32A C32A H32B 109.5 . . ?
C31A C32A H32C 109.5 . . ?
H32A C32A H32C 109.5 . . ?
H32B C32A H32C 109.5 . . ?
C34A C33A N31 109.1(7) . . ?
C34A C33A H33A 109.9 . . ?
N31 C33A H33A 109.9 . . ?
C34A C33A H33B 109.9 . . ?
N31 C33A H33B 109.9 . . ?
H33A C33A H33B 108.3 . . ?
C33A C34A H34A 109.5 . . ?
C33A C34A H34B 109.5 . . ?
H34A C34A H34B 109.5 . . ?
C33A C34A H34C 109.5 . . ?
H34A C34A H34C 109.5 . . ?
H34B C34A H34C 109.5 . . ?
C36A C35A N31 112.8(8) . . ?
C36A C35A H35A 109.0 . . ?
N31 C35A H35A 109.0 . . ?
C36A C35A H35B 109.0 . . ?
N31 C35A H35B 109.0 . . ?
H35A C35A H35B 107.8 . . ?
C35A C36A H36A 109.5 . . ?
C35A C36A H36B 109.5 . . ?
H36A C36A H36B 109.5 . . ?
C35A C36A H36C 109.5 . . ?
H36A C36A H36C 109.5 . . ?
H36B C36A H36C 109.5 . . ?
C32B C31B N31 103.5(13) . . ?
C32B C31B H31C 111.1 . . ?
N31 C31B H31C 111.1 . . ?
C32B C31B H31D 111.1 . . ?
N31 C31B H31D 111.1 . . ?
H31C C31B H31D 109.0 . . ?
C31B C32B H32D 109.5 . . ?
C31B C32B H32E 109.5 . . ?
H32D C32B H32E 109.5 . . ?
C31B C32B H32F 109.5 . . ?
H32D C32B H32F 109.5 . . ?
H32E C32B H32F 109.5 . . ?
N31 C33B C34B 118.8(14) . . ?
N31 C33B H33C 107.6 . . ?
C34B C33B H33C 107.6 . . ?
N31 C33B H33D 107.6 . . ?
C34B C33B H33D 107.6 . . ?
H33C C33B H33D 107.0 . . ?
C33B C34B H34D 109.5 . . ?
C33B C34B H34E 109.5 . . ?
H34D C34B H34E 109.5 . . ?
C33B C34B H34F 109.5 . . ?
H34D C34B H34F 109.5 . . ?
H34E C34B H34F 109.5 . . ?
C36B C35B N31 115.1(13) . . ?
C36B C35B H35C 108.5 . . ?
N31 C35B H35C 108.5 . . ?
C36B C35B H35D 108.5 . . ?
N31 C35B H35D 108.5 . . ?
H35C C35B H35D 107.5 . . ?
C35B C36B H36D 109.5 . . ?
C35B C36B H36E 109.5 . . ?
H36D C36B H36E 109.5 . . ?
C35B C36B H36F 109.5 . . ?
H36D C36B H36F 109.5 . . ?
H36E C36B H36F 109.5 . . ?

loop_
_geom_bond_atom_site_label_1
_geom_bond_atom_site_label_2
_geom_bond_distance
_geom_bond_site_symmetry_2
_geom_bond_publ_flag
Mn1 O1 2.115(2) 3_666 ?
Mn1 O1 2.115(2) . ?
Mn1 O2 2.242(2) . ?
Mn1 O2 2.242(2) 3_666 ?
Mn1 N12 2.276(3) 3_666 ?
Mn1 N12 2.276(3) . ?
Mn2 O1 1.895(2) . ?
Mn2 O4 1.914(2) . ?
Mn2 N8 1.983(3) . ?
Mn2 N11 1.998(3) . ?
Mn2 O3 2.117(2) . ?
Mn2 N5 2.350(3) 3_666 ?
O1 H1 0.75(4) . ?
O2 C1 1.255(4) . ?
O3 C1 1.263(4) . ?
C1 C2 1.507(4) . ?
C2 C3 1.397(5) . ?
C2 C7 1.409(5) . ?
C3 C4 1.386(5) . ?
C3 H3A 0.9500 . ?
C4 C5 1.388(5) . ?
C4 H4A 0.9500 . ?
C5 C6 1.369(5) . ?
C5 H5A 0.9500 . ?
C6 C7 1.407(4) . ?
C6 H6A 0.9500 . ?
C7 N1 1.409(4) . ?
N1 N2 1.325(4) . ?
N1 H11 0.81(4) . ?
N2 C8 1.303(4) . ?
C8 C9 1.444(5) . ?
C8 C10 1.466(5) . ?
C9 N3 1.145(5) . ?
C10 N4 1.329(4) . ?
C10 N7 1.337(4) . ?
N4 N5 1.352(4) . ?
N5 N6 1.318(4) . ?
N5 Mn2 2.350(3) 3_666 ?
N6 N7 1.345(4) . ?
O4 C11 1.288(4) . ?
O5 C11 1.240(5) . ?
C11 C12 1.491(6) . ?
C12 C17 1.400(6) . ?
C12 C13 1.403(5) . ?
C13 C14 1.363(7) . ?
C13 H13A 0.9500 . ?
C14 C15 1.373(9) . ?
C14 H14A 0.9500 . ?
C15 C16 1.387(7) . ?
C15 H15A 0.9500 . ?
C16 C17 1.404(5) . ?
C16 H16A 0.9500 . ?
C17 N8 1.428(5) . ?
N8 N9 1.333(4) . ?
N9 C18 1.308(5) . ?
C18 C19A 1.439(11) . ?
C18 C20 1.451(5) . ?
C18 C19B 1.514(11) . ?
C19A N10A 1.124(15) . ?
C19B N10B 1.128(15) . ?
C20 N11 1.328(4) . ?
C20 N14 1.334(5) . ?
N11 N12 1.344(4) . ?
N12 N13 1.318(4) . ?
N13 N14 1.350(4) . ?
N21 C25 1.482(6) . ?
N21 C23 1.514(5) . ?
N21 C21 1.519(6) . ?
N21 H21 1.01(4) . ?
C21 C22 1.480(7) . ?
C21 H21A 0.9900 . ?
C21 H21B 0.9900 . ?
C22 H22A 0.9800 . ?
C22 H22B 0.9800 . ?
C22 H22C 0.9800 . ?
C23 C24 1.500(7) . ?
C23 H23A 0.9900 . ?
C23 H23B 0.9900 . ?
C24 H24A 0.9800 . ?
C24 H24B 0.9800 . ?
C24 H24C 0.9800 . ?
C25 C26B 1.40(3) . ?
C25 C26A 1.587(19) . ?
C25 H25A 0.9900 . ?
C25 H25B 0.9900 . ?
C25 H25C 0.9701 . ?
C25 H25D 0.9700 . ?
C26A H26A 0.9800 . ?
C26A H26B 0.9800 . ?
C26A H26C 0.9800 . ?
C26B H26D 0.9800 . ?
C26B H26E 0.9800 . ?
C26B H26F 0.9800 . ?
N31 C33B 1.275(13) . ?
N31 C31A 1.370(9) . ?
N31 C35B 1.533(12) . ?
N31 C35A 1.568(9) . ?
N31 C33A 1.583(10) . ?
N31 C31B 1.817(16) . ?
N31 H31 0.99(5) . ?
C31A C32A 1.857(17) . ?
C31A H31A 0.9900 . ?
C31A H31B 0.9900 . ?
C32A H32A 0.9800 . ?
C32A H32B 0.9800 . ?
C32A H32C 0.9800 . ?
C33A C34A 1.429(13) . ?
C33A H33A 0.9900 . ?
C33A H33B 0.9900 . ?
C34A H34A 0.9800 . ?
C34A H34B 0.9800 . ?
C34A H34C 0.9800 . ?
C35A C36A 1.424(14) . ?
C35A H35A 0.9900 . ?
C35A H35B 0.9900 . ?
C36A H36A 0.9800 . ?
C36A H36B 0.9800 . ?
C36A H36C 0.9800 . ?
C31B C32B 1.38(2) . ?
C31B H31C 0.9900 . ?
C31B H31D 0.9900 . ?
C32B H32D 0.9800 . ?
C32B H32E 0.9800 . ?
C32B H32F 0.9800 . ?
C33B C34B 1.544(18) . ?
C33B H33C 0.9900 . ?
C33B H33D 0.9900 . ?
C34B H34D 0.9800 . ?
C34B H34E 0.9800 . ?
C34B H34F 0.9800 . ?
C35B C36B 1.45(3) . ?
C35B H35C 0.9900 . ?
C35B H35D 0.9900 . ?
C36B H36D 0.9800 . ?
C36B H36E 0.9800 . ?
C36B H36F 0.9800 . ?

loop_
_geom_hbond_atom_site_label_D
_geom_hbond_atom_site_label_H
_geom_hbond_atom_site_label_A
_geom_hbond_distance_DH
_geom_hbond_distance_HA
_geom_hbond_distance_DA
_geom_hbond_angle_DHA
_geom_hbond_site_symmetry_A
O1 H1 N4 0.75(4) 2.36(4) 2.901(4) 130(4) 3_666
N1 H11 O2 0.81(4) 2.21(4) 2.783(3) 128(3) .
N1 H11 N4 0.81(4) 2.28(4) 2.878(4) 131(4) .
N21 H21 O5 1.01(4) 1.91(5) 2.849(5) 152(4) .
N31 H31 N6 0.99(5) 2.10(5) 3.045(5) 159(4) .
